data_7160783
loop_
_publ_author_name
'Atreya, Vaishnavi'
'Sil, Anirban'
'Sil, Debangsu'
'Chakraborty, Subrata'

_publ_section_title
;
 A molybdenum-catalyzed acceptorless dehydrogenative approach for
 quinoline synthesis using amino alcohol.
;
_journal_issue 44
_journal_name_full 'Organic &amp; biomolecular chemistry'
_journal_page_first 10118
_journal_page_last 10126
_journal_paper_doi 10.1039/d5ob01409c
_journal_volume 23
_journal_year 2025
_chemical_formula_moiety 'C32 H31 Cl Mo O2 P2'
_chemical_formula_sum 'C32 H31 Cl Mo O2 P2'
_chemical_formula_weight 640.90
_space_group_crystal_system monoclinic
_space_group_IT_number 14
_space_group_name_Hall '-P 2ybc'
_space_group_name_H-M_alt 'P 1 21/c 1'
_atom_sites_solution_hydrogens mixed
_atom_sites_solution_primary iterative
_audit_creation_date 2025-08-18
_audit_creation_method
;
Olex2 1.5
(compiled 2025.07.13 svn.rb7424aed for OlexSys, GUI svn.r7311)
;
_audit_update_record
;
2025-08-19 deposited with the CCDC.	2025-10-06 downloaded from the CCDC.
;
_cell_angle_alpha 90
_cell_angle_beta 90.388(4)
_cell_angle_gamma 90
_cell_formula_units_Z 4
_cell_length_a 16.683(2)
_cell_length_b 8.4960(10)
_cell_length_c 20.119(2)
_cell_measurement_reflns_used 9551
_cell_measurement_temperature 296(2)
_cell_measurement_theta_max 27.52
_cell_measurement_theta_min 2.44
_cell_volume 2851.6(6)
_computing_cell_refinement 'SAINT V8.40B (?, 2016)'
_computing_data_reduction 'SAINT V8.40B (?, 2016)'
_computing_molecular_graphics 'Olex2 1.5 (Dolomanov et al., 2009)'
_computing_publication_material 'Olex2 1.5 (Dolomanov et al., 2009)'
_computing_structure_refinement 'XL  (Sheldrick, 2008)'
_computing_structure_solution 'olex2.solve 1.5 (Bourhis et al., 2015)'
_diffrn_ambient_temperature 296.15
_diffrn_measured_fraction_theta_full 0.708
_diffrn_measured_fraction_theta_max 0.695
_diffrn_measurement_device_type 'Bruker APEX-II CCD'
_diffrn_measurement_method '\f and \w scans'
_diffrn_radiation_type MoK\a
_diffrn_radiation_wavelength 0.71073
_diffrn_reflns_av_R_equivalents 0.0641
_diffrn_reflns_av_unetI/netI 0.0786
_diffrn_reflns_Laue_measured_fraction_full 0.708
_diffrn_reflns_Laue_measured_fraction_max 0.695
_diffrn_reflns_limit_h_max 21
_diffrn_reflns_limit_h_min -21
_diffrn_reflns_limit_k_max 10
_diffrn_reflns_limit_k_min -11
_diffrn_reflns_limit_l_max 26
_diffrn_reflns_limit_l_min -24
_diffrn_reflns_number 38698
_diffrn_reflns_point_group_measured_fraction_full 0.708
_diffrn_reflns_point_group_measured_fraction_max 0.695
_diffrn_reflns_theta_full 25.242
_diffrn_reflns_theta_max 27.516
_diffrn_reflns_theta_min 2.025
_diffrn_source_current 0.95
_diffrn_source_power 0.0475
_diffrn_source_voltage 50.0
_diffrn_standards_number 0
_exptl_absorpt_coefficient_mu 0.694
_exptl_absorpt_correction_T_max 0.7213
_exptl_absorpt_correction_T_min 0.6446
_exptl_absorpt_correction_type multi-scan
_exptl_absorpt_process_details
;
SADABS-2016/2 (Bruker,2016/2) was used for absorption correction.
wR2(int) was 0.1776 before and 0.0909 after correction.
The Ratio of minimum to maximum transmission is 0.8937.
The \l/2 correction factor is Not present.
;
_exptl_crystal_colour 'clear light yellow'
_exptl_crystal_colour_lustre clear
_exptl_crystal_colour_modifier light
_exptl_crystal_colour_primary yellow
_exptl_crystal_density_diffrn 1.493
_exptl_crystal_description block
_exptl_crystal_F_000 1312
_exptl_crystal_size_max 0.7
_exptl_crystal_size_mid 0.4
_exptl_crystal_size_min 0.3
_refine_diff_density_max 0.663
_refine_diff_density_min -1.607
_refine_diff_density_rms 0.154
_refine_ls_extinction_method none
_refine_ls_goodness_of_fit_ref 1.082
_refine_ls_hydrogen_treatment mixed
_refine_ls_matrix_type full
_refine_ls_number_parameters 351
_refine_ls_number_reflns 4562
_refine_ls_number_restraints 0
_refine_ls_restrained_S_all 1.082
_refine_ls_R_factor_all 0.0954
_refine_ls_R_factor_gt 0.0526
_refine_ls_shift/su_max 0.001
_refine_ls_shift/su_mean 0.000
_refine_ls_structure_factor_coef Fsqd
_refine_ls_weighting_details 'w=1/[\s^2^(Fo^2^)+(0.0770P)^2^+0.8576P] where P=(Fo^2^+2Fc^2^)/3'
_refine_ls_weighting_scheme calc
_refine_ls_wR_factor_gt 0.1072
_refine_ls_wR_factor_ref 0.1180
_reflns_Friedel_coverage 0.000
_reflns_number_gt 3623
_reflns_number_total 4562
_reflns_threshold_expression 'I > 2\s(I)'
_cod_data_source_file d5ob01409c2.cif
_cod_data_source_block va-mo_2
_cod_depositor_comments 'Adding full bibliography for 7160782--7160783.cif.'
_cod_original_cell_volume 2851.5(6)
_cod_database_code 7160783
_shelx_shelxl_version_number 2019/1
_shelx_space_group_comment
;
The symmetry employed for this shelxl refinement is uniquely defined
by the following loop, which should always be used as a source of
symmetry information in preference to the above space-group names.
They are only intended as comments.
;
_shelx_estimated_absorpt_t_max 0.819
_shelx_estimated_absorpt_t_min 0.642
_olex2_refinement_description
;
1. Fixed Uiso
 At 1.2 times of:
  All C(H) groups, All C(H,H) groups
2.a Secondary CH2 refined with riding coordinates:
 C1(H1A,H1B), C3(H3A,H3B), C17(H17A,H17B), C19(H19A,H19B)
2.b Aromatic/amide H refined with riding coordinates:
 C2(H2), C6(H6), C7(H7), C8(H8), C9(H9), C10(H10), C12(H12), C13(H13),
 C14(H14), C15(H15), C16(H16), C21(H21), C22(H22), C23(H23), C24(H24), C25(H25),
  C27(H27), C28(H28), C29(H29), C30(H30), C31(H31)
;
_olex2_submission_special_instructions 'No special instructions were received'

loop_
_space_group_symop_operation_xyz
'x, y, z'
'-x, y+1/2, -z+1/2'
'-x, -y, -z'
'x, -y-1/2, z-1/2'

loop_
_atom_site_label
_atom_site_type_symbol
_atom_site_fract_x
_atom_site_fract_y
_atom_site_fract_z
_atom_site_U_iso_or_equiv
_atom_site_adp_type
_atom_site_occupancy
_atom_site_site_symmetry_order
_atom_site_calc_flag
_atom_site_refinement_flags_posn
_atom_site_refinement_flags_adp
_atom_site_refinement_flags_occupancy
_atom_site_disorder_assembly
_atom_site_disorder_group
Mo1 Mo 0.78618(2) 0.60997(3) 0.63373(2) 0.01083(11) Uani 1 1 d . . . . .
Cl3 Cl 0.71657(5) 0.42557(11) 0.71706(4) 0.01903(19) Uani 1 1 d . . . . .
P1 P 0.65330(5) 0.57977(10) 0.56916(4) 0.01177(18) Uani 1 1 d . . . . .
P2 P 0.81151(5) 0.35092(10) 0.56759(4) 0.01121(18) Uani 1 1 d . . . . .
O1 O 0.84882(18) 0.8708(3) 0.54032(14) 0.0236(6) Uani 1 1 d . . . . .
O2 O 0.7162(2) 0.9221(3) 0.69342(15) 0.0287(7) Uani 1 1 d . . . . .
C1 C 0.8526(2) 0.6814(5) 0.73160(19) 0.0244(8) Uani 1 1 d . . . . .
H1A H 0.875873 0.786007 0.733051 0.029 Uiso 1 1 calc R U . . .
H1B H 0.828185 0.649036 0.773026 0.029 Uiso 1 1 calc R U . . .
C2 C 0.8955(2) 0.5650(5) 0.6961(2) 0.0236(8) Uani 1 1 d . . . . .
H2 H 0.902022 0.463292 0.712392 0.028 Uiso 1 1 calc R U . . .
C3 C 0.9276(2) 0.6122(5) 0.6348(2) 0.0251(9) Uani 1 1 d . . . . .
H3A H 0.954376 0.531972 0.608733 0.030 Uiso 1 1 calc R U . . .
H3B H 0.953576 0.714292 0.633392 0.030 Uiso 1 1 calc R U . . .
C4 C 0.82517(19) 0.7675(4) 0.57285(17) 0.0164(7) Uani 1 1 d . . . . .
C5 C 0.6539(2) 0.6399(4) 0.48181(17) 0.0141(6) Uani 1 1 d . . . . .
C6 C 0.6864(2) 0.7864(4) 0.46532(18) 0.0197(7) Uani 1 1 d . . . . .
H6 H 0.705763 0.851725 0.498868 0.024 Uiso 1 1 calc R U . . .
C7 C 0.6901(2) 0.8358(4) 0.39980(18) 0.0205(7) Uani 1 1 d . . . . .
H7 H 0.711505 0.933988 0.389769 0.025 Uiso 1 1 calc R U . . .
C8 C 0.6624(2) 0.7402(5) 0.34951(18) 0.0226(8) Uani 1 1 d . . . . .
H8 H 0.666086 0.772723 0.305507 0.027 Uiso 1 1 calc R U . . .
C9 C 0.6289(3) 0.5953(5) 0.3645(2) 0.0258(9) Uani 1 1 d . . . . .
H9 H 0.609650 0.531175 0.330516 0.031 Uiso 1 1 calc R U . . .
C10 C 0.6241(2) 0.5453(4) 0.43009(18) 0.0189(7) Uani 1 1 d . . . . .
H10 H 0.600993 0.448501 0.439783 0.023 Uiso 1 1 calc R U . . .
C11 C 0.57274(19) 0.6985(4) 0.60549(17) 0.0147(6) Uani 1 1 d . . . . .
C12 C 0.5327(2) 0.8147(5) 0.57070(18) 0.0228(8) Uani 1 1 d . . . . .
H12 H 0.546271 0.835156 0.526772 0.027 Uiso 1 1 calc R U . . .
C13 C 0.4719(3) 0.9022(5) 0.6009(2) 0.0305(10) Uani 1 1 d . . . . .
H13 H 0.444715 0.979212 0.576859 0.037 Uiso 1 1 calc R U . . .
C14 C 0.4521(3) 0.8743(5) 0.6667(2) 0.0297(10) Uani 1 1 d . . . . .
H14 H 0.412386 0.933564 0.687065 0.036 Uiso 1 1 calc R U . . .
C15 C 0.4919(2) 0.7574(6) 0.7021(2) 0.0305(9) Uani 1 1 d . . . . .
H15 H 0.478247 0.737377 0.746034 0.037 Uiso 1 1 calc R U . . .
C16 C 0.5520(2) 0.6706(5) 0.67215(19) 0.0253(8) Uani 1 1 d . . . . .
H16 H 0.578874 0.593298 0.696288 0.030 Uiso 1 1 calc R U . . .
C17 C 0.6048(2) 0.3849(4) 0.57053(19) 0.0165(7) Uani 1 1 d . . . . .
H17A H 0.591716 0.360638 0.616311 0.020 Uiso 1 1 calc R U . . .
H17B H 0.554547 0.392999 0.546216 0.020 Uiso 1 1 calc R U . . .
C18 C 0.6514(2) 0.2448(4) 0.54218(19) 0.0184(7) Uani 1 1 d . . . . .
C19 C 0.7308(2) 0.2058(4) 0.57721(17) 0.0149(6) Uani 1 1 d . . . . .
H19A H 0.749658 0.105335 0.560590 0.018 Uiso 1 1 calc R U . . .
H19B H 0.720366 0.193030 0.624280 0.018 Uiso 1 1 calc R U . . .
C20 C 0.89614(19) 0.2317(4) 0.59593(16) 0.0134(6) Uani 1 1 d . . . . .
C21 C 0.9623(2) 0.1980(4) 0.55670(17) 0.0167(7) Uani 1 1 d . . . . .
H21 H 0.965588 0.240226 0.514160 0.020 Uiso 1 1 calc R U . . .
C22 C 1.0234(2) 0.1018(4) 0.5804(2) 0.0209(8) Uani 1 1 d . . . . .
H22 H 1.066810 0.078374 0.553350 0.025 Uiso 1 1 calc R U . . .
C23 C 1.0201(2) 0.0407(4) 0.64421(18) 0.0194(7) Uani 1 1 d . . . . .
H23 H 1.061249 -0.023375 0.660021 0.023 Uiso 1 1 calc R U . . .
C24 C 0.9551(2) 0.0756(4) 0.68448(19) 0.0201(7) Uani 1 1 d . . . . .
H24 H 0.952754 0.035792 0.727488 0.024 Uiso 1 1 calc R U . . .
C25 C 0.8935(2) 0.1701(4) 0.66023(17) 0.0182(7) Uani 1 1 d . . . . .
H25 H 0.849935 0.192642 0.687206 0.022 Uiso 1 1 calc R U . . .
C26 C 0.8245(2) 0.3651(4) 0.47777(16) 0.0135(6) Uani 1 1 d . . . . .
C27 C 0.8499(2) 0.5056(4) 0.44973(17) 0.0194(7) Uani 1 1 d . . . . .
H27 H 0.864867 0.588843 0.477171 0.023 Uiso 1 1 calc R U . . .
C28 C 0.8534(3) 0.5234(5) 0.38093(18) 0.0253(8) Uani 1 1 d . . . . .
H28 H 0.871341 0.617516 0.362659 0.030 Uiso 1 1 calc R U . . .
C29 C 0.8301(3) 0.4010(5) 0.34001(19) 0.0251(9) Uani 1 1 d . . . . .
H29 H 0.829789 0.414268 0.294122 0.030 Uiso 1 1 calc R U . . .
C30 C 0.8072(2) 0.2577(5) 0.36752(19) 0.0249(8) Uani 1 1 d . . . . .
H30 H 0.792839 0.174382 0.339919 0.030 Uiso 1 1 calc R U . . .
C31 C 0.8058(2) 0.2388(5) 0.43587(18) 0.0210(7) Uani 1 1 d . . . . .
H31 H 0.792361 0.141697 0.453983 0.025 Uiso 1 1 calc R U . . .
C32 C 0.7403(2) 0.8047(4) 0.67325(17) 0.0185(7) Uani 1 1 d . . . . .
H18A H 0.621(3) 0.158(5) 0.545(2) 0.023(11) Uiso 1 1 d . . . . .
H18B H 0.660(2) 0.252(5) 0.490(2) 0.013(9) Uiso 1 1 d . . . . .

loop_
_atom_site_aniso_label
_atom_site_aniso_U_11
_atom_site_aniso_U_22
_atom_site_aniso_U_33
_atom_site_aniso_U_23
_atom_site_aniso_U_13
_atom_site_aniso_U_12
Mo1 0.01235(16) 0.01210(17) 0.00804(16) -0.00102(9) 0.00030(11) 0.00041(10)
Cl3 0.0228(4) 0.0220(4) 0.0124(4) 0.0055(3) 0.0039(3) 0.0022(3)
P1 0.0114(4) 0.0126(4) 0.0113(4) 0.0010(3) 0.0006(3) 0.0014(3)
P2 0.0133(4) 0.0112(4) 0.0092(4) 0.0007(3) 0.0002(3) 0.0010(3)
O1 0.0307(15) 0.0180(12) 0.0223(14) 0.0011(10) 0.0074(12) -0.0073(11)
O2 0.0413(17) 0.0169(13) 0.0282(15) -0.0041(11) 0.0089(13) 0.0070(12)
C1 0.0300(19) 0.026(2) 0.0176(17) -0.0077(15) -0.0087(15) -0.0021(17)
C2 0.0191(17) 0.0249(19) 0.027(2) -0.0034(16) -0.0130(15) 0.0019(15)
C3 0.0166(17) 0.026(2) 0.033(2) -0.0122(15) -0.0009(16) -0.0033(14)
C4 0.0160(15) 0.0179(16) 0.0154(15) -0.0066(13) 0.0017(13) -0.0018(13)
C5 0.0133(14) 0.0169(15) 0.0120(15) 0.0024(13) 0.0005(12) 0.0027(13)
C6 0.0237(17) 0.0192(18) 0.0161(16) -0.0004(14) 0.0015(13) 0.0002(14)
C7 0.0233(17) 0.0189(17) 0.0193(17) 0.0058(14) 0.0015(14) 0.0014(15)
C8 0.0278(18) 0.028(2) 0.0118(15) 0.0051(14) 0.0017(14) 0.0071(17)
C9 0.032(2) 0.028(2) 0.0173(18) -0.0055(15) -0.0035(16) 0.0034(16)
C10 0.0177(16) 0.0172(17) 0.0216(17) -0.0019(14) -0.0032(14) -0.0013(14)
C11 0.0123(14) 0.0161(16) 0.0158(15) -0.0024(13) 0.0011(12) 0.0019(13)
C12 0.0228(17) 0.028(2) 0.0172(17) 0.0065(15) 0.0025(14) 0.0097(16)
C13 0.031(2) 0.032(2) 0.028(2) 0.0049(16) 0.0061(19) 0.0166(18)
C14 0.028(2) 0.034(2) 0.028(2) -0.0033(16) 0.0081(18) 0.0140(17)
C15 0.030(2) 0.042(2) 0.0192(18) 0.0018(17) 0.0078(16) 0.010(2)
C16 0.0257(18) 0.032(2) 0.0186(18) 0.0047(16) 0.0055(15) 0.0096(17)
C17 0.0145(15) 0.0177(17) 0.0173(17) 0.0014(12) 0.0001(14) -0.0017(12)
C18 0.0156(15) 0.0147(16) 0.0249(18) -0.0011(14) -0.0040(13) -0.0024(14)
C19 0.0154(14) 0.0110(15) 0.0183(16) 0.0027(12) -0.0006(12) 0.0009(13)
C20 0.0133(14) 0.0126(15) 0.0142(15) 0.0004(12) -0.0005(12) 0.0031(12)
C21 0.0205(16) 0.0173(17) 0.0124(15) -0.0009(13) 0.0029(13) -0.0010(14)
C22 0.0148(16) 0.023(2) 0.0249(19) -0.0044(14) 0.0047(15) 0.0054(13)
C23 0.0156(16) 0.0187(17) 0.0237(18) -0.0002(14) -0.0037(14) 0.0054(13)
C24 0.0195(17) 0.0242(18) 0.0167(17) 0.0039(14) -0.0025(14) 0.0016(15)
C25 0.0172(15) 0.0223(18) 0.0153(16) 0.0004(14) 0.0036(13) 0.0040(14)
C26 0.0155(15) 0.0169(16) 0.0082(14) -0.0017(12) -0.0007(12) 0.0041(13)
C27 0.0241(17) 0.0200(18) 0.0142(15) -0.0006(13) 0.0036(13) -0.0005(15)
C28 0.037(2) 0.0216(18) 0.0177(17) 0.0039(14) 0.0078(16) 0.0021(17)
C29 0.030(2) 0.037(2) 0.0081(16) -0.0006(14) 0.0016(15) 0.0059(17)
C30 0.0288(18) 0.030(2) 0.0156(17) -0.0097(15) -0.0015(15) -0.0014(17)
C31 0.0276(18) 0.0177(17) 0.0177(17) -0.0040(13) 0.0020(14) -0.0031(15)
C32 0.0244(17) 0.0185(17) 0.0127(15) 0.0018(13) 0.0056(13) -0.0014(14)

loop_
_atom_type_symbol
_atom_type_description
_atom_type_scat_dispersion_real
_atom_type_scat_dispersion_imag
_atom_type_scat_source
C C 0.0033 0.0016 'International Tables Vol C Tables 4.2.6.8 and 6.1.1.4'
H H 0.0000 0.0000 'International Tables Vol C Tables 4.2.6.8 and 6.1.1.4'
Cl Cl 0.1484 0.1585 'International Tables Vol C Tables 4.2.6.8 and 6.1.1.4'
Mo Mo -1.6832 0.6857 'International Tables Vol C Tables 4.2.6.8 and 6.1.1.4'
O O 0.0106 0.0060 'International Tables Vol C Tables 4.2.6.8 and 6.1.1.4'
P P 0.1023 0.0942 'International Tables Vol C Tables 4.2.6.8 and 6.1.1.4'

loop_
_geom_angle_atom_site_label_1
_geom_angle_atom_site_label_2
_geom_angle_atom_site_label_3
_geom_angle
_geom_angle_site_symmetry_1
_geom_angle_site_symmetry_3
_geom_angle_publ_flag
Cl3 Mo1 P2 83.93(3) . . ?
P1 Mo1 Cl3 82.96(3) . . ?
P1 Mo1 P2 78.48(3) . . ?
C1 Mo1 Cl3 79.79(11) . . ?
C1 Mo1 P1 148.67(10) . . ?
C1 Mo1 P2 124.92(10) . . ?
C1 Mo1 C3 61.39(14) . . ?
C2 Mo1 Cl3 84.29(11) . . ?
C2 Mo1 P1 163.90(11) . . ?
C2 Mo1 P2 90.44(11) . . ?
C2 Mo1 C1 36.03(14) . . ?
C2 Mo1 C3 35.50(16) . . ?
C3 Mo1 Cl3 117.00(11) . . ?
C3 Mo1 P1 149.63(11) . . ?
C3 Mo1 P2 81.12(10) . . ?
C4 Mo1 Cl3 171.79(10) . . ?
C4 Mo1 P1 92.38(11) . . ?
C4 Mo1 P2 101.83(10) . . ?
C4 Mo1 C1 101.24(15) . . ?
C4 Mo1 C2 101.38(15) . . ?
C4 Mo1 C3 70.06(15) . . ?
C4 Mo1 C32 79.01(13) . . ?
C32 Mo1 Cl3 93.96(10) . . ?
C32 Mo1 P1 87.25(11) . . ?
C32 Mo1 P2 165.73(11) . . ?
C32 Mo1 C1 68.20(15) . . ?
C32 Mo1 C2 103.42(15) . . ?
C32 Mo1 C3 112.16(14) . . ?
C5 P1 Mo1 116.54(12) . . ?
C5 P1 C11 103.74(16) . . ?
C5 P1 C17 105.68(17) . . ?
C11 P1 Mo1 111.99(11) . . ?
C11 P1 C17 99.48(16) . . ?
C17 P1 Mo1 117.29(13) . . ?
C19 P2 Mo1 113.02(11) . . ?
C20 P2 Mo1 115.87(11) . . ?
C20 P2 C19 99.26(15) . . ?
C26 P2 Mo1 118.05(11) . . ?
C26 P2 C19 103.91(16) . . ?
C26 P2 C20 104.43(15) . . ?
Mo1 C1 H1A 116.8 . . ?
Mo1 C1 H1B 116.8 . . ?
H1A C1 H1B 113.8 . . ?
C2 C1 Mo1 68.4(2) . . ?
C2 C1 H1A 116.8 . . ?
C2 C1 H1B 116.8 . . ?
Mo1 C2 H2 116.7 . . ?
C1 C2 Mo1 75.6(2) . . ?
C1 C2 H2 122.0 . . ?
C3 C2 Mo1 76.9(2) . . ?
C3 C2 C1 116.1(4) . . ?
C3 C2 H2 122.0 . . ?
Mo1 C3 H3A 116.9 . . ?
Mo1 C3 H3B 116.9 . . ?
C2 C3 Mo1 67.6(2) . . ?
C2 C3 H3A 116.9 . . ?
C2 C3 H3B 116.9 . . ?
H3A C3 H3B 114.0 . . ?
O1 C4 Mo1 174.6(3) . . ?
C6 C5 P1 118.7(3) . . ?
C6 C5 C10 118.0(3) . . ?
C10 C5 P1 123.3(3) . . ?
C5 C6 H6 119.5 . . ?
C7 C6 C5 121.0(4) . . ?
C7 C6 H6 119.5 . . ?
C6 C7 H7 119.9 . . ?
C8 C7 C6 120.3(4) . . ?
C8 C7 H7 119.9 . . ?
C7 C8 H8 120.0 . . ?
C7 C8 C9 119.9(4) . . ?
C9 C8 H8 120.0 . . ?
C8 C9 H9 119.9 . . ?
C8 C9 C10 120.3(4) . . ?
C10 C9 H9 119.9 . . ?
C5 C10 H10 119.8 . . ?
C9 C10 C5 120.5(4) . . ?
C9 C10 H10 119.8 . . ?
C12 C11 P1 123.0(3) . . ?
C12 C11 C16 118.9(3) . . ?
C16 C11 P1 118.2(3) . . ?
C11 C12 H12 119.7 . . ?
C11 C12 C13 120.6(3) . . ?
C13 C12 H12 119.7 . . ?
C12 C13 H13 120.0 . . ?
C14 C13 C12 120.1(4) . . ?
C14 C13 H13 120.0 . . ?
C13 C14 H14 120.1 . . ?
C13 C14 C15 119.8(4) . . ?
C15 C14 H14 120.1 . . ?
C14 C15 H15 119.9 . . ?
C16 C15 C14 120.2(4) . . ?
C16 C15 H15 119.9 . . ?
C11 C16 H16 119.7 . . ?
C15 C16 C11 120.5(4) . . ?
C15 C16 H16 119.7 . . ?
P1 C17 H17A 107.8 . . ?
P1 C17 H17B 107.8 . . ?
H17A C17 H17B 107.2 . . ?
C18 C17 P1 117.9(3) . . ?
C18 C17 H17A 107.8 . . ?
C18 C17 H17B 107.8 . . ?
C17 C18 H18A 109(3) . . ?
C17 C18 H18B 114(2) . . ?
C19 C18 C17 115.8(3) . . ?
C19 C18 H18A 107(3) . . ?
C19 C18 H18B 110(2) . . ?
H18A C18 H18B 101(4) . . ?
P2 C19 H19A 108.3 . . ?
P2 C19 H19B 108.3 . . ?
C18 C19 P2 116.0(2) . . ?
C18 C19 H19A 108.3 . . ?
C18 C19 H19B 108.3 . . ?
H19A C19 H19B 107.4 . . ?
C21 C20 P2 123.5(3) . . ?
C21 C20 C25 118.6(3) . . ?
C25 C20 P2 117.9(2) . . ?
C20 C21 H21 119.7 . . ?
C22 C21 C20 120.7(3) . . ?
C22 C21 H21 119.7 . . ?
C21 C22 H22 119.8 . . ?
C23 C22 C21 120.3(3) . . ?
C23 C22 H22 119.8 . . ?
C22 C23 H23 120.1 . . ?
C22 C23 C24 119.7(3) . . ?
C24 C23 H23 120.1 . . ?
C23 C24 H24 120.1 . . ?
C25 C24 C23 119.8(3) . . ?
C25 C24 H24 120.1 . . ?
C20 C25 H25 119.5 . . ?
C24 C25 C20 120.9(3) . . ?
C24 C25 H25 119.5 . . ?
C27 C26 P2 119.8(3) . . ?
C27 C26 C31 118.8(3) . . ?
C31 C26 P2 121.3(3) . . ?
C26 C27 H27 119.6 . . ?
C26 C27 C28 120.8(4) . . ?
C28 C27 H27 119.6 . . ?
C27 C28 H28 120.1 . . ?
C29 C28 C27 119.8(4) . . ?
C29 C28 H28 120.1 . . ?
C28 C29 H29 120.0 . . ?
C28 C29 C30 119.9(3) . . ?
C30 C29 H29 120.0 . . ?
C29 C30 H30 119.9 . . ?
C31 C30 C29 120.2(4) . . ?
C31 C30 H30 119.9 . . ?
C26 C31 H31 119.8 . . ?
C30 C31 C26 120.3(4) . . ?
C30 C31 H31 119.8 . . ?
O2 C32 Mo1 176.1(3) . . ?

loop_
_geom_bond_atom_site_label_1
_geom_bond_atom_site_label_2
_geom_bond_distance
_geom_bond_site_symmetry_2
_geom_bond_publ_flag
Mo1 Cl3 2.5767(9) . ?
Mo1 P1 2.5746(10) . ?
Mo1 P2 2.6079(9) . ?
Mo1 C1 2.333(4) . ?
Mo1 C2 2.240(4) . ?
Mo1 C3 2.360(4) . ?
Mo1 C4 1.930(4) . ?
Mo1 C32 1.991(4) . ?
P1 C5 1.830(3) . ?
P1 C11 1.836(3) . ?
P1 C17 1.844(3) . ?
P2 C19 1.838(3) . ?
P2 C20 1.826(3) . ?
P2 C26 1.825(3) . ?
O1 C4 1.165(4) . ?
O2 C32 1.150(4) . ?
C1 H1A 0.9700 . ?
C1 H1B 0.9700 . ?
C1 C2 1.417(6) . ?
C2 H2 0.9300 . ?
C2 C3 1.407(6) . ?
C3 H3A 0.9700 . ?
C3 H3B 0.9700 . ?
C5 C6 1.399(5) . ?
C5 C10 1.403(5) . ?
C6 H6 0.9300 . ?
C6 C7 1.385(5) . ?
C7 H7 0.9300 . ?
C7 C8 1.375(6) . ?
C8 H8 0.9300 . ?
C8 C9 1.386(6) . ?
C9 H9 0.9300 . ?
C9 C10 1.389(6) . ?
C10 H10 0.9300 . ?
C11 C12 1.380(5) . ?
C11 C16 1.407(5) . ?
C12 H12 0.9300 . ?
C12 C13 1.400(5) . ?
C13 H13 0.9300 . ?
C13 C14 1.387(6) . ?
C14 H14 0.9300 . ?
C14 C15 1.388(6) . ?
C15 H15 0.9300 . ?
C15 C16 1.386(5) . ?
C16 H16 0.9300 . ?
C17 H17A 0.9700 . ?
C17 H17B 0.9700 . ?
C17 C18 1.534(5) . ?
C18 C19 1.532(5) . ?
C18 H18A 0.90(5) . ?
C18 H18B 1.06(4) . ?
C19 H19A 0.9700 . ?
C19 H19B 0.9700 . ?
C20 C21 1.391(4) . ?
C20 C25 1.397(5) . ?
C21 H21 0.9300 . ?
C21 C22 1.389(5) . ?
C22 H22 0.9300 . ?
C22 C23 1.386(6) . ?
C23 H23 0.9300 . ?
C23 C24 1.391(5) . ?
C24 H24 0.9300 . ?
C24 C25 1.389(5) . ?
C25 H25 0.9300 . ?
C26 C27 1.388(5) . ?
C26 C31 1.398(5) . ?
C27 H27 0.9300 . ?
C27 C28 1.394(5) . ?
C28 H28 0.9300 . ?
C28 C29 1.381(6) . ?
C29 H29 0.9300 . ?
C29 C30 1.392(6) . ?
C30 H30 0.9300 . ?
C30 C31 1.385(5) . ?
C31 H31 0.9300 . ?

loop_
_geom_torsion_atom_site_label_1
_geom_torsion_atom_site_label_2
_geom_torsion_atom_site_label_3
_geom_torsion_atom_site_label_4
_geom_torsion
_geom_torsion_site_symmetry_1
_geom_torsion_site_symmetry_2
_geom_torsion_site_symmetry_3
_geom_torsion_site_symmetry_4
_geom_torsion_publ_flag
Mo1 P1 C5 C6 -48.7(3) . . . . ?
Mo1 P1 C5 C10 130.5(3) . . . . ?
Mo1 P1 C11 C12 120.3(3) . . . . ?
Mo1 P1 C11 C16 -58.7(3) . . . . ?
Mo1 P1 C17 C18 -60.5(3) . . . . ?
Mo1 P2 C19 C18 71.5(3) . . . . ?
Mo1 P2 C20 C21 -118.2(3) . . . . ?
Mo1 P2 C20 C25 62.5(3) . . . . ?
Mo1 P2 C26 C27 23.6(3) . . . . ?
Mo1 P2 C26 C31 -153.5(3) . . . . ?
Mo1 C1 C2 C3 67.3(3) . . . . ?
P1 C5 C6 C7 178.3(3) . . . . ?
P1 C5 C10 C9 -177.6(3) . . . . ?
P1 C11 C12 C13 -179.7(3) . . . . ?
P1 C11 C16 C15 179.7(3) . . . . ?
P1 C17 C18 C19 61.4(4) . . . . ?
P2 C20 C21 C22 -177.7(3) . . . . ?
P2 C20 C25 C24 178.6(3) . . . . ?
P2 C26 C27 C28 -174.2(3) . . . . ?
P2 C26 C31 C30 172.5(3) . . . . ?
C1 C2 C3 Mo1 -66.5(3) . . . . ?
C5 P1 C11 C12 -6.2(4) . . . . ?
C5 P1 C11 C16 174.8(3) . . . . ?
C5 P1 C17 C18 71.3(3) . . . . ?
C5 C6 C7 C8 -0.6(6) . . . . ?
C6 C5 C10 C9 1.6(5) . . . . ?
C6 C7 C8 C9 1.4(6) . . . . ?
C7 C8 C9 C10 -0.7(6) . . . . ?
C8 C9 C10 C5 -0.8(6) . . . . ?
C10 C5 C6 C7 -0.9(5) . . . . ?
C11 P1 C5 C6 74.9(3) . . . . ?
C11 P1 C5 C10 -106.0(3) . . . . ?
C11 P1 C17 C18 178.6(3) . . . . ?
C11 C12 C13 C14 1.0(7) . . . . ?
C12 C11 C16 C15 0.6(6) . . . . ?
C12 C13 C14 C15 -1.1(7) . . . . ?
C13 C14 C15 C16 1.0(7) . . . . ?
C14 C15 C16 C11 -0.7(7) . . . . ?
C16 C11 C12 C13 -0.8(6) . . . . ?
C17 P1 C5 C6 179.0(3) . . . . ?
C17 P1 C5 C10 -1.8(3) . . . . ?
C17 P1 C11 C12 -115.0(3) . . . . ?
C17 P1 C11 C16 66.0(3) . . . . ?
C17 C18 C19 P2 -68.3(4) . . . . ?
C19 P2 C20 C21 120.5(3) . . . . ?
C19 P2 C20 C25 -58.8(3) . . . . ?
C19 P2 C26 C27 149.7(3) . . . . ?
C19 P2 C26 C31 -27.4(3) . . . . ?
C20 P2 C19 C18 -165.1(3) . . . . ?
C20 P2 C26 C27 -106.7(3) . . . . ?
C20 P2 C26 C31 76.2(3) . . . . ?
C20 C21 C22 C23 -1.3(6) . . . . ?
C21 C20 C25 C24 -0.7(5) . . . . ?
C21 C22 C23 C24 0.2(6) . . . . ?
C22 C23 C24 C25 0.6(6) . . . . ?
C23 C24 C25 C20 -0.4(6) . . . . ?
C25 C20 C21 C22 1.6(5) . . . . ?
C26 P2 C19 C18 -57.6(3) . . . . ?
C26 P2 C20 C21 13.4(3) . . . . ?
C26 P2 C20 C25 -165.8(3) . . . . ?
C26 C27 C28 C29 1.0(6) . . . . ?
C27 C26 C31 C30 -4.6(6) . . . . ?
C27 C28 C29 C30 -3.3(6) . . . . ?
C28 C29 C30 C31 1.6(6) . . . . ?
C29 C30 C31 C26 2.4(6) . . . . ?
C31 C26 C27 C28 2.9(5) . . . . ?
